data_4507769
loop_
_publ_author_name
'Wen, Lele'
'Yin, Liang'
'Shen, Qilong'
'Lu, Long'

_publ_section_title
;
 Enantioselective Organocatalytic Michael Addition of Nitroalkanes and
 Other Nucleophiles to \b-Trifluoromethylated Acrylamides
;
_journal_issue 4
_journal_name_full 'ACS Catalysis'
_journal_page_first 502
_journal_paper_doi 10.1021/cs300806w
_journal_volume 3
_journal_year 2013
_chemical_absolute_configuration ad
_chemical_formula_moiety 'C10 H11 F3 O4'
_chemical_formula_sum 'C10 H11 F3 O4'
_chemical_formula_weight 252.19
_chemical_name_systematic
; 
 ? 
;
_space_group_IT_number 4
_symmetry_cell_setting monoclinic
_symmetry_space_group_name_Hall 'P 2yb'
_symmetry_space_group_name_H-M 'P 1 21 1'
_atom_sites_solution_hydrogens geom
_atom_sites_solution_primary direct
_atom_sites_solution_secondary difmap
_audit_creation_method SHELXL-97
_cell_angle_alpha 90.00
_cell_angle_beta 90.009(2)
_cell_angle_gamma 90.00
_cell_formula_units_Z 4
_cell_length_a 5.2612(2)
_cell_length_b 8.0356(3)
_cell_length_c 26.8522(10)
_cell_measurement_reflns_used 2942
_cell_measurement_temperature 296(2)
_cell_measurement_theta_max 63.99
_cell_measurement_theta_min 3.29
_cell_volume 1135.23(7)
_computing_structure_refinement 'SHELXL-97 (Sheldrick, 1997)'
_computing_structure_solution 'SHELXS-97 (Sheldrick, 1990)'
_diffrn_ambient_temperature 296(2)
_diffrn_measured_fraction_theta_full 0.894
_diffrn_measured_fraction_theta_max 0.894
_diffrn_radiation_monochromator graphite
_diffrn_radiation_source 'fine-focus sealed tube'
_diffrn_radiation_type CuK\a
_diffrn_radiation_wavelength 1.54178
_diffrn_reflns_av_R_equivalents 0.0266
_diffrn_reflns_av_sigmaI/netI 0.0427
_diffrn_reflns_limit_h_max 6
_diffrn_reflns_limit_h_min -5
_diffrn_reflns_limit_k_max 9
_diffrn_reflns_limit_k_min -9
_diffrn_reflns_limit_l_max 31
_diffrn_reflns_limit_l_min -31
_diffrn_reflns_number 5242
_diffrn_reflns_theta_full 63.99
_diffrn_reflns_theta_max 63.99
_diffrn_reflns_theta_min 3.29
_exptl_absorpt_coefficient_mu 1.274
_exptl_absorpt_correction_T_max 0.8621
_exptl_absorpt_correction_T_min 0.5683
_exptl_absorpt_correction_type multi-scan
_exptl_absorpt_process_details sadabs
_exptl_crystal_colour colorless
_exptl_crystal_density_diffrn 1.476
_exptl_crystal_density_method 'not measured'
_exptl_crystal_description plate
_exptl_crystal_F_000 520
_exptl_crystal_size_max 0.50
_exptl_crystal_size_mid 0.22
_exptl_crystal_size_min 0.12
_refine_diff_density_max 0.202
_refine_diff_density_min -0.176
_refine_diff_density_rms 0.047
_refine_ls_abs_structure_details 'Flack H D (1983), Acta Cryst. A39, 876-881'
_refine_ls_abs_structure_Flack -0.1(3)
_refine_ls_extinction_coef 0.0130(16)
_refine_ls_extinction_expression Fc^*^=kFc[1+0.001xFc^2^\l^3^/sin(2\q)]^-1/4^
_refine_ls_extinction_method SHELXL
_refine_ls_goodness_of_fit_ref 1.115
_refine_ls_hydrogen_treatment constr
_refine_ls_matrix_type full
_refine_ls_number_parameters 308
_refine_ls_number_reflns 2993
_refine_ls_number_restraints 1
_refine_ls_restrained_S_all 1.114
_refine_ls_R_factor_all 0.0521
_refine_ls_R_factor_gt 0.0518
_refine_ls_shift/su_max 0.004
_refine_ls_shift/su_mean 0.001
_refine_ls_structure_factor_coef Fsqd
_refine_ls_weighting_details 'calc w=1/[\s^2^(Fo^2^)+(0.0826P)^2^+0.3528P] where P=(Fo^2^+2Fc^2^)/3'
_refine_ls_weighting_scheme calc
_refine_ls_wR_factor_gt 0.1551
_refine_ls_wR_factor_ref 0.1554
_reflns_number_gt 2942
_reflns_number_total 2993
_reflns_threshold_expression >2sigma(I)
_cod_data_source_file cs300806w_si_004.cif
_cod_data_source_block yl
_cod_original_sg_symbol_H-M 'P 21'
_cod_database_code 4507769

loop_
_symmetry_equiv_pos_as_xyz
'x, y, z'
'-x, y+1/2, -z'

loop_
_atom_site_label
_atom_site_type_symbol
_atom_site_fract_x
_atom_site_fract_y
_atom_site_fract_z
_atom_site_U_iso_or_equiv
_atom_site_adp_type
_atom_site_occupancy
_atom_site_symmetry_multiplicity
_atom_site_calc_flag
_atom_site_refinement_flags
O1 O 1.2812(6) 0.5653(4) 0.21009(15) 0.0874(10) Uani 1 1 d .
O2 O 1.2607(4) 0.2966(3) 0.20292(9) 0.0583(6) Uani 1 1 d .
O3 O 0.8787(9) -0.1344(4) 0.1489(2) 0.1186(17) Uani 1 1 d .
O4 O 0.6348(7) 0.0340(5) 0.10640(14) 0.0922(10) Uani 1 1 d .
O5 O 0.7810(7) 0.1989(4) 0.29004(15) 0.0862(10) Uani 1 1 d .
O6 O 0.7605(5) 0.4686(3) 0.29727(10) 0.0603(6) Uani 1 1 d .
O7 O 0.3781(9) 0.8987(4) 0.3513(2) 0.1190(16) Uani 1 1 d .
O8 O 0.1350(8) 0.7281(5) 0.39404(16) 0.0949(11) Uani 1 1 d .
F1 F 1.2610(5) 0.3949(5) 0.09252(11) 0.0981(10) Uani 1 1 d .
F2 F 0.9224(7) 0.5012(4) 0.06284(11) 0.1035(10) Uani 1 1 d .
F3 F 1.0003(7) 0.2456(4) 0.05103(10) 0.1010(10) Uani 1 1 d .
F4 F 0.7608(5) 0.3693(5) 0.40759(11) 0.0959(10) Uani 1 1 d .
F5 F 0.4223(7) 0.2620(4) 0.43697(11) 0.1022(10) Uani 1 1 d .
F6 F 0.5008(7) 0.5190(5) 0.44940(10) 0.0992(9) Uani 1 1 d .
C1 C 1.1624(7) 0.4511(5) 0.19537(15) 0.0603(9) Uani 1 1 d .
C2 C 0.9057(7) 0.4584(5) 0.17102(15) 0.0593(9) Uani 1 1 d .
H2A H 0.8838 0.5663 0.1554 0.071 Uiso 1 1 calc R
H2B H 0.7749 0.4462 0.1962 0.071 Uiso 1 1 calc R
C3 C 0.8745(6) 0.3225(5) 0.13205(14) 0.0551(8) Uani 1 1 d .
H3A H 0.6933 0.3149 0.1239 0.066 Uiso 1 1 calc R
C4 C 0.9558(7) 0.1568(4) 0.15301(14) 0.0522(7) Uani 1 1 d .
C5 C 1.1378(7) 0.1513(4) 0.18769(13) 0.0528(8) Uani 1 1 d .
C6 C 1.2470(9) 0.0099(5) 0.21531(16) 0.0697(11) Uani 1 1 d .
H6A H 1.1634 -0.0910 0.2054 0.105 Uiso 1 1 calc R
H6B H 1.2234 0.0269 0.2504 0.105 Uiso 1 1 calc R
H6C H 1.4253 0.0016 0.2081 0.105 Uiso 1 1 calc R
C7 C 0.8270(8) 0.0030(5) 0.13655(16) 0.0673(10) Uani 1 1 d .
C8 C 1.0148(8) 0.3659(6) 0.08489(16) 0.0696(11) Uani 1 1 d .
C9 C 0.4995(16) -0.1088(11) 0.0859(3) 0.126(3) Uani 1 1 d .
H9A H 0.5747 -0.2105 0.0987 0.151 Uiso 1 1 calc R
H9B H 0.3236 -0.1053 0.0966 0.151 Uiso 1 1 calc R
C10 C 0.508(4) -0.1108(19) 0.0380(3) 0.251(9) Uani 1 1 d .
H10A H 0.4179 -0.2066 0.0258 0.376 Uiso 1 1 calc R
H10B H 0.6815 -0.1157 0.0272 0.376 Uiso 1 1 calc R
H10C H 0.4297 -0.0116 0.0252 0.376 Uiso 1 1 calc R
C11 C 0.6613(7) 0.3119(5) 0.30454(16) 0.0601(9) Uani 1 1 d .
C12 C 0.4071(7) 0.3051(5) 0.32915(14) 0.0575(8) Uani 1 1 d .
H12A H 0.3861 0.1973 0.3449 0.069 Uiso 1 1 calc R
H12B H 0.2757 0.3165 0.3040 0.069 Uiso 1 1 calc R
C13 C 0.3732(7) 0.4414(5) 0.36829(14) 0.0556(8) Uani 1 1 d .
H13A H 0.1919 0.4488 0.3763 0.067 Uiso 1 1 calc R
C14 C 0.4558(7) 0.6078(4) 0.34684(13) 0.0528(8) Uani 1 1 d .
C15 C 0.6378(7) 0.6114(4) 0.31238(13) 0.0539(8) Uani 1 1 d .
C16 C 0.7462(9) 0.7559(5) 0.28419(16) 0.0710(11) Uani 1 1 d .
H16A H 0.6629 0.8565 0.2944 0.106 Uiso 1 1 calc R
H16B H 0.7203 0.7393 0.2492 0.106 Uiso 1 1 calc R
H16C H 0.9250 0.7645 0.2909 0.106 Uiso 1 1 calc R
C17 C 0.3289(9) 0.7609(6) 0.36302(16) 0.0671(10) Uani 1 1 d .
C18 C 0.5136(8) 0.3968(6) 0.41506(15) 0.0675(10) Uani 1 1 d .
C19 C -0.0024(16) 0.8751(11) 0.4134(3) 0.128(3) Uani 1 1 d .
H19A H 0.0744 0.9757 0.4003 0.153 Uiso 1 1 calc R
H19B H -0.1779 0.8715 0.4024 0.153 Uiso 1 1 calc R
C20 C 0.005(4) 0.8781(16) 0.4620(3) 0.250(9) Uani 1 1 d .
H20A H -0.0837 0.9747 0.4739 0.376 Uiso 1 1 calc R
H20B H 0.1787 0.8823 0.4729 0.376 Uiso 1 1 calc R
H20C H -0.0744 0.7797 0.4749 0.376 Uiso 1 1 calc R

loop_
_atom_site_aniso_label
_atom_site_aniso_U_11
_atom_site_aniso_U_22
_atom_site_aniso_U_33
_atom_site_aniso_U_23
_atom_site_aniso_U_13
_atom_site_aniso_U_12
O1 0.083(2) 0.0594(19) 0.119(3) -0.0086(18) -0.029(2) -0.0091(14)
O2 0.0555(13) 0.0538(15) 0.0655(14) 0.0025(12) -0.0110(11) 0.0027(11)
O3 0.132(3) 0.0486(18) 0.175(5) 0.006(2) -0.058(3) -0.0110(18)
O4 0.101(2) 0.078(2) 0.098(2) -0.0152(19) -0.0302(19) -0.0160(17)
O5 0.082(2) 0.0595(19) 0.117(3) -0.0074(18) 0.023(2) 0.0111(15)
O6 0.0577(14) 0.0552(15) 0.0679(14) 0.0037(12) 0.0077(12) -0.0024(11)
O7 0.136(3) 0.0478(19) 0.173(4) 0.009(2) 0.052(3) 0.0095(18)
O8 0.104(3) 0.075(2) 0.106(3) -0.0111(19) 0.030(2) 0.0172(18)
F1 0.0719(16) 0.132(3) 0.0901(17) 0.0375(18) 0.0064(14) -0.0050(15)
F2 0.133(2) 0.0858(19) 0.0920(18) 0.0357(17) -0.0178(17) 0.0223(17)
F3 0.144(3) 0.096(2) 0.0639(14) -0.0049(15) 0.0071(16) 0.0090(19)
F4 0.0758(17) 0.130(3) 0.0823(16) 0.0308(17) -0.0105(13) 0.0010(15)
F5 0.132(3) 0.087(2) 0.0870(17) 0.0333(16) 0.0106(17) -0.0230(17)
F6 0.136(3) 0.097(2) 0.0641(14) -0.0036(15) -0.0104(15) -0.0110(18)
C1 0.062(2) 0.052(2) 0.068(2) 0.0011(17) -0.0066(17) -0.0030(17)
C2 0.0551(19) 0.0497(18) 0.073(2) 0.0006(17) -0.0015(17) 0.0077(15)
C3 0.0489(18) 0.0525(19) 0.0640(19) 0.0021(16) -0.0100(16) 0.0056(14)
C4 0.0505(18) 0.0487(17) 0.0573(18) -0.0023(14) 0.0033(15) 0.0022(14)
C5 0.0541(19) 0.0496(18) 0.0546(17) 0.0000(15) 0.0045(15) 0.0042(15)
C6 0.084(3) 0.056(2) 0.068(2) 0.0121(19) -0.006(2) 0.0071(18)
C7 0.075(3) 0.055(2) 0.073(2) -0.0062(19) -0.006(2) -0.0021(18)
C8 0.074(2) 0.073(3) 0.062(2) 0.015(2) -0.0042(19) 0.0133(19)
C9 0.146(5) 0.124(6) 0.109(4) -0.023(4) -0.027(4) -0.057(4)
C10 0.45(2) 0.207(14) 0.098(5) -0.044(8) -0.039(10) -0.142(16)
C11 0.061(2) 0.051(2) 0.068(2) -0.0009(17) 0.0013(18) 0.0012(17)
C12 0.056(2) 0.0494(17) 0.067(2) -0.0007(16) -0.0025(17) -0.0072(15)
C13 0.0503(19) 0.0515(19) 0.065(2) 0.0014(16) 0.0068(16) -0.0080(14)
C14 0.057(2) 0.0496(17) 0.0522(17) 0.0008(14) -0.0057(16) -0.0026(14)
C15 0.058(2) 0.0468(18) 0.0567(18) 0.0031(15) -0.0062(17) -0.0054(14)
C16 0.087(3) 0.059(2) 0.068(2) 0.0118(19) 0.003(2) -0.0080(19)
C17 0.072(3) 0.061(2) 0.068(2) -0.0063(19) 0.000(2) 0.0023(18)
C18 0.069(3) 0.072(2) 0.062(2) 0.0104(19) 0.0067(19) -0.0123(18)
C19 0.149(6) 0.120(6) 0.113(5) -0.034(4) 0.015(4) 0.055(5)
C20 0.50(3) 0.149(9) 0.102(6) -0.023(6) 0.064(11) 0.127(13)

loop_
_atom_type_symbol
_atom_type_description
_atom_type_scat_dispersion_real
_atom_type_scat_dispersion_imag
_atom_type_scat_source
C C 0.0181 0.0091 'International Tables Vol C Tables 4.2.6.8 and 6.1.1.4'
H H 0.0000 0.0000 'International Tables Vol C Tables 4.2.6.8 and 6.1.1.4'
O O 0.0492 0.0322 'International Tables Vol C Tables 4.2.6.8 and 6.1.1.4'
F F 0.0727 0.0534 'International Tables Vol C Tables 4.2.6.8 and 6.1.1.4'

loop_
_geom_angle_atom_site_label_1
_geom_angle_atom_site_label_2
_geom_angle_atom_site_label_3
_geom_angle
C1 O2 C5 122.9(3)
C7 O4 C9 117.2(5)
C11 O6 C15 122.8(3)
C17 O8 C19 115.6(5)
O1 C1 O2 117.3(3)
O1 C1 C2 126.4(4)
O2 C1 C2 116.3(3)
C1 C2 C3 111.6(3)
C8 C3 C4 112.3(3)
C8 C3 C2 111.1(3)
C4 C3 C2 110.3(3)
C5 C4 C7 120.6(3)
C5 C4 C3 119.5(3)
C7 C4 C3 119.8(3)
C4 C5 O2 120.6(3)
C4 C5 C6 130.9(4)
O2 C5 C6 108.5(3)
O3 C7 O4 121.6(4)
O3 C7 C4 126.3(4)
O4 C7 C4 112.1(4)
F3 C8 F2 105.6(3)
F3 C8 F1 106.8(4)
F2 C8 F1 106.3(4)
F3 C8 C3 112.3(4)
F2 C8 C3 112.6(4)
F1 C8 C3 112.8(3)
C10 C9 O4 111.8(8)
O5 C11 O6 117.3(4)
O5 C11 C12 126.9(4)
O6 C11 C12 115.8(3)
C11 C12 C13 112.5(3)
C18 C13 C14 112.7(3)
C18 C13 C12 110.3(3)
C14 C13 C12 109.7(3)
C15 C14 C17 121.0(3)
C15 C14 C13 119.2(3)
C17 C14 C13 119.7(3)
C14 C15 O6 121.5(3)
C14 C15 C16 129.9(4)
O6 C15 C16 108.5(3)
O7 C17 O8 121.1(4)
O7 C17 C14 127.5(4)
O8 C17 C14 111.4(4)
F5 C18 F4 106.6(4)
F5 C18 F6 105.9(3)
F4 C18 F6 105.8(4)
F5 C18 C13 112.9(4)
F4 C18 C13 113.2(3)
F6 C18 C13 112.0(4)
C20 C19 O8 110.6(8)

loop_
_geom_bond_atom_site_label_1
_geom_bond_atom_site_label_2
_geom_bond_distance
O1 C1 1.179(5)
O2 C1 1.360(5)
O2 C5 1.396(4)
O3 C7 1.184(6)
O4 C7 1.319(5)
O4 C9 1.459(7)
O5 C11 1.171(5)
O6 C11 1.377(5)
O6 C15 1.378(4)
O7 C17 1.179(6)
O8 C17 1.343(6)
O8 C19 1.480(7)
F1 C8 1.332(5)
F2 C8 1.330(5)
F3 C8 1.329(6)
F4 C18 1.335(5)
F5 C18 1.323(5)
F6 C18 1.349(6)
C1 C2 1.501(5)
C2 C3 1.521(5)
C3 C8 1.507(6)
C3 C4 1.508(5)
C4 C5 1.336(5)
C4 C7 1.477(5)
C5 C6 1.474(5)
C9 C10 1.287(11)
C11 C12 1.493(6)
C12 C13 1.528(5)
C13 C18 1.500(5)
C13 C14 1.519(5)
C14 C15 1.332(6)
C14 C17 1.466(6)
C15 C16 1.499(5)
C19 C20 1.305(11)

loop_
_geom_torsion_atom_site_label_1
_geom_torsion_atom_site_label_2
_geom_torsion_atom_site_label_3
_geom_torsion_atom_site_label_4
_geom_torsion
C5 O2 C1 O1 179.4(4)
C5 O2 C1 C2 2.2(5)
O1 C1 C2 C3 147.1(5)
O2 C1 C2 C3 -35.9(5)
C1 C2 C3 C8 -76.8(4)
C1 C2 C3 C4 48.3(4)
C8 C3 C4 C5 94.0(4)
C2 C3 C4 C5 -30.5(5)
C8 C3 C4 C7 -88.5(4)
C2 C3 C4 C7 147.1(4)
C7 C4 C5 O2 179.5(3)
C3 C4 C5 O2 -2.9(5)
C7 C4 C5 C6 0.3(6)
C3 C4 C5 C6 177.8(4)
C1 O2 C5 C4 19.1(5)
C1 O2 C5 C6 -161.5(4)
C9 O4 C7 O3 -4.4(8)
C9 O4 C7 C4 177.3(5)
C5 C4 C7 O3 -5.2(8)
C3 C4 C7 O3 177.3(5)
C5 C4 C7 O4 173.0(4)
C3 C4 C7 O4 -4.6(6)
C4 C3 C8 F3 53.1(4)
C2 C3 C8 F3 177.1(3)
C4 C3 C8 F2 172.1(3)
C2 C3 C8 F2 -63.9(5)
C4 C3 C8 F1 -67.6(5)
C2 C3 C8 F1 56.4(4)
C7 O4 C9 C10 -120.2(13)
C15 O6 C11 O5 179.7(4)
C15 O6 C11 C12 1.2(5)
O5 C11 C12 C13 146.6(4)
O6 C11 C12 C13 -35.1(5)
C11 C12 C13 C18 -77.0(4)
C11 C12 C13 C14 47.7(4)
C18 C13 C14 C15 93.2(4)
C12 C13 C14 C15 -30.2(4)
C18 C13 C14 C17 -88.9(4)
C12 C13 C14 C17 147.7(3)
C17 C14 C15 O6 179.3(3)
C13 C14 C15 O6 -2.8(5)
C17 C14 C15 C16 -0.5(6)
C13 C14 C15 C16 177.5(4)
C11 O6 C15 C14 19.5(5)
C11 O6 C15 C16 -160.7(3)
C19 O8 C17 O7 -2.2(8)
C19 O8 C17 C14 178.7(4)
C15 C14 C17 O7 -5.3(7)
C13 C14 C17 O7 176.8(5)
C15 C14 C17 O8 173.7(4)
C13 C14 C17 O8 -4.2(5)
C14 C13 C18 F5 172.6(4)
C12 C13 C18 F5 -64.4(5)
C14 C13 C18 F4 -66.2(5)
C12 C13 C18 F4 56.8(4)
C14 C13 C18 F6 53.2(4)
C12 C13 C18 F6 176.2(3)
C17 O8 C19 C20 -121.5(12)
